data_7240808
loop_
_publ_author_name
'Cui, Luxia'
'Ono, Toshikazu'
'Hossain, Md. Jakir'
'Hisaeda, Yoshio'

_publ_section_title
;
 Electrochemically driven, cobalt--carbon bond-mediated direct
 intramolecular cyclic and acyclic perfluoroalkylation of (hetero)arenes
 using X(CF2)4X
;
_journal_issue 42
_journal_name_full 'RSC Advances'
_journal_page_first 24862
_journal_page_last 24866
_journal_paper_doi 10.1039/D0RA05295G
_journal_volume 10
_journal_year 2020
_chemical_formula_moiety 'C12 H8 F8 O2'
_chemical_formula_sum 'C12 H8 F8 O2'
_chemical_formula_weight 336.18
_space_group_crystal_system monoclinic
_space_group_IT_number 15
_space_group_name_Hall '-I 2ya'
_space_group_name_H-M_alt 'I 1 2/a 1'
_atom_sites_solution_hydrogens geom
_atom_sites_solution_primary dual
_audit_creation_date 2019-11-26
_audit_creation_method
;
Olex2 1.2-ac3
(compiled 2017.02.24 svn.r3390 for Rigaku Oxford Diffraction, GUI svn.r5318)
;
_audit_update_record
;
2020-05-18 deposited with the CCDC.	2020-06-19 downloaded from the CCDC.
;
_cell_angle_alpha 90
_cell_angle_beta 95.319(14)
_cell_angle_gamma 90
_cell_formula_units_Z 4
_cell_length_a 6.8488(11)
_cell_length_b 11.665(2)
_cell_length_c 15.489(2)
_cell_measurement_reflns_used 893
_cell_measurement_temperature 123
_cell_measurement_theta_max 31.6170
_cell_measurement_theta_min 3.4280
_cell_volume 1232.1(3)
_computing_cell_refinement 'CrysAlisPro 1.171.39.32e (Rigaku OD, 2017)'
_computing_data_collection 'CrysAlisPro 1.171.39.32e (Rigaku OD, 2017)'
_computing_data_reduction 'CrysAlisPro 1.171.39.32e (Rigaku OD, 2017)'
_computing_molecular_graphics 'Olex2 (Dolomanov et al., 2009)'
_computing_publication_material 'Olex2 (Dolomanov et al., 2009)'
_computing_structure_refinement 'ShelXL (Sheldrick, 2015)'
_computing_structure_solution 'ShelXT (Sheldrick, 2015)'
_diffrn_ambient_temperature 123
_diffrn_detector 'CCD plate'
_diffrn_detector_type 'CCD area detector'
_diffrn_measured_fraction_theta_full 0.999
_diffrn_measured_fraction_theta_max 0.999
_diffrn_measurement_details
;
List of Runs (angles in degrees, time in seconds):

  # Type    Start    End  Width  t~exp~   \w     \q     \k     \f   Frames
#--------------------------------------------------------------------------
  1  \w    -74.00 119.00   1.00   95.00    --   30.00  54.00 150.00  193
  2  \w    -74.00 119.00   1.00   95.00    --   30.00  54.00  30.00  193
;
_diffrn_measurement_device 'two-circle diffractometer'
_diffrn_measurement_device_type 'XtaLAB Mini (JP)'
_diffrn_measurement_method '\w scans'
_diffrn_orient_matrix_type 'CrysAlisPro convention (1999,Acta A55,543-557)'
_diffrn_orient_matrix_UB_11 -0.0063068000
_diffrn_orient_matrix_UB_12 -0.0484319000
_diffrn_orient_matrix_UB_13 0.0273185000
_diffrn_orient_matrix_UB_21 0.0787810000
_diffrn_orient_matrix_UB_22 -0.0260777000
_diffrn_orient_matrix_UB_23 -0.0193533000
_diffrn_orient_matrix_UB_31 0.0676364000
_diffrn_orient_matrix_UB_32 0.0260791000
_diffrn_orient_matrix_UB_33 0.0314880000
_diffrn_radiation_monochromator graphite
_diffrn_radiation_probe x-ray
_diffrn_radiation_type MoK\a
_diffrn_radiation_wavelength 0.71073
_diffrn_reflns_av_unetI/netI 0.0790
_diffrn_reflns_Laue_measured_fraction_full 0.999
_diffrn_reflns_Laue_measured_fraction_max 0.999
_diffrn_reflns_limit_h_max 8
_diffrn_reflns_limit_h_min -8
_diffrn_reflns_limit_k_max 14
_diffrn_reflns_limit_k_min -14
_diffrn_reflns_limit_l_max 19
_diffrn_reflns_limit_l_min -19
_diffrn_reflns_number 1947
_diffrn_reflns_point_group_measured_fraction_full 0.999
_diffrn_reflns_point_group_measured_fraction_max 0.999
_diffrn_reflns_theta_full 25.242
_diffrn_reflns_theta_max 26.367
_diffrn_reflns_theta_min 2.641
_diffrn_source 'fine-focus sealed X-ray tube'
_diffrn_source_type 'Enhance (Mo) X-ray Source'
_exptl_absorpt_coefficient_mu 0.201
_exptl_absorpt_correction_T_max 1.00000
_exptl_absorpt_correction_T_min 0.58936
_exptl_absorpt_correction_type multi-scan
_exptl_absorpt_process_details
;
CrysAlisPro 1.171.39.32e (Rigaku Oxford Diffraction, 2017)
Empirical absorption correction using spherical harmonics,
 implemented in SCALE3 ABSPACK scaling algorithm.
;
_exptl_crystal_colour colourless
_exptl_crystal_colour_primary colourless
_exptl_crystal_density_diffrn 1.812
_exptl_crystal_description hexagonal
_exptl_crystal_F_000 672
_exptl_crystal_size_max 0.5
_exptl_crystal_size_mid 0.1
_exptl_crystal_size_min 0.1
_refine_diff_density_max 0.375
_refine_diff_density_min -0.335
_refine_diff_density_rms 0.101
_refine_ls_extinction_method none
_refine_ls_goodness_of_fit_ref 0.840
_refine_ls_hydrogen_treatment constr
_refine_ls_matrix_type full
_refine_ls_number_parameters 102
_refine_ls_number_reflns 1947
_refine_ls_number_restraints 0
_refine_ls_restrained_S_all 0.840
_refine_ls_R_factor_all 0.0912
_refine_ls_R_factor_gt 0.0526
_refine_ls_shift/su_max 0.000
_refine_ls_shift/su_mean 0.000
_refine_ls_structure_factor_coef Fsqd
_refine_ls_weighting_details 'w=1/[\s^2^(Fo^2^)+(0.0840P)^2^] where P=(Fo^2^+2Fc^2^)/3'
_refine_ls_weighting_scheme calc
_refine_ls_wR_factor_gt 0.1320
_refine_ls_wR_factor_ref 0.1383
_reflns_Friedel_coverage 0.000
_reflns_number_gt 1031
_reflns_number_total 1947
_reflns_threshold_expression 'I > 2\s(I)'
_twin_special_details
;
Component 2 rotated by 179.9575\% 
 around [0.00 -0.00 1.00] (reciprocal) or [0.20 0.00 0.98] (direct)
;
_cod_data_source_file d0ra05295g2.cif
_cod_data_source_block twin_1a
_cod_depositor_comments 'Adding full bibliography for 7240808--7240811.cif.'
_cod_original_cell_volume 1232.1(4)
_cod_database_code 7240808
_shelx_shelxl_version_number 2018/3
_chemical_oxdiff_formula 'C H O F'
_chemical_oxdiff_usercomment 'Cui 14diMeObenz cyclicperfluoro'
_shelx_space_group_comment
;
The symmetry employed for this shelxl refinement is uniquely defined
by the following loop, which should always be used as a source of
symmetry information in preference to the above space-group names.
They are only intended as comments.
;
_diffrn_oxdiff_ac3_digest_frames
;
013c857432b67a020773a68214c6886bf0003866068
;
_olex2_refinement_description
;
1. Twinned data refinement
 Scales: 0.673(2)
 0.327(2)
2. Fixed Uiso
 At 1.2 times of:
  All C(H) groups
 At 1.5 times of:
  All C(H,H,H) groups
3.a Aromatic/amide H refined with riding coordinates:
 C1(H1)
3.b Idealised Me refined as rotating group:
 C6(H6A,H6B,H6C)
;
_olex2_submission_special_instructions 'No special instructions were received'
_oxdiff_exptl_absorpt_empirical_details
;
Empirical correction (ABSPACK) includes:
- Absorption correction using spherical harmonics
- Frame scaling
;
_oxdiff_exptl_absorpt_empirical_full_max 1.663
_oxdiff_exptl_absorpt_empirical_full_min 0.701
_oxdiff_twin_integration_method simultaneous
_oxdiff_twin_items 2

loop_
_space_group_symop_operation_xyz
'x, y, z'
'-x+1/2, y, -z'
'x+1/2, y+1/2, z+1/2'
'-x+1, y+1/2, -z+1/2'
'-x, -y, -z'
'x-1/2, -y, z'
'-x+1/2, -y+1/2, -z+1/2'
'x, -y+1/2, z+1/2'

loop_
_atom_site_label
_atom_site_type_symbol
_atom_site_fract_x
_atom_site_fract_y
_atom_site_fract_z
_atom_site_U_iso_or_equiv
_atom_site_adp_type
_atom_site_occupancy
_atom_site_site_symmetry_order
_atom_site_calc_flag
_atom_site_refinement_flags_posn
_atom_site_refinement_flags_adp
_atom_site_refinement_flags_occupancy
_atom_site_disorder_assembly
_atom_site_disorder_group
C1 C 0.2705(5) 0.5618(3) 0.5445(2) 0.0231(9) Uani 1 1 d . . . . .
H1 H 0.283672 0.632479 0.574922 0.028 Uiso 1 1 calc R . . . .
C2 C 0.2922(5) 0.4603(3) 0.5895(2) 0.0213(8) Uani 1 1 d . . . . .
C3 C 0.2734(5) 0.3566(3) 0.5451(2) 0.0204(8) Uani 1 1 d . . . . .
C4 C 0.3065(6) 0.2474(3) 0.5953(2) 0.0247(9) Uani 1 1 d . . . . .
C5 C 0.3261(6) 0.1421(3) 0.5383(2) 0.0271(9) Uani 1 1 d . . . . .
C6 C 0.3479(6) 0.5564(3) 0.7255(3) 0.0310(10) Uani 1 1 d . . . . .
H6A H 0.458008 0.601505 0.707750 0.047 Uiso 1 1 calc GR . . . .
H6B H 0.370583 0.538472 0.787472 0.047 Uiso 1 1 calc GR . . . .
H6C H 0.226381 0.600660 0.714847 0.047 Uiso 1 1 calc GR . . . .
F1 F 0.1611(3) 0.22772(18) 0.64662(14) 0.0348(6) Uani 1 1 d . . . . .
F2 F 0.4753(3) 0.25076(19) 0.64892(15) 0.0347(7) Uani 1 1 d . . . . .
F3 F 0.3105(4) 0.04586(17) 0.58580(14) 0.0363(7) Uani 1 1 d . . . . .
F4 F 0.5047(4) 0.14201(18) 0.50894(15) 0.0354(6) Uani 1 1 d . . . . .
O1 O 0.3312(4) 0.4525(2) 0.67690(16) 0.0284(7) Uani 1 1 d . . . . .

loop_
_atom_site_aniso_label
_atom_site_aniso_U_11
_atom_site_aniso_U_22
_atom_site_aniso_U_33
_atom_site_aniso_U_23
_atom_site_aniso_U_13
_atom_site_aniso_U_12
C1 0.025(2) 0.021(2) 0.0232(18) -0.0044(15) 0.0011(17) -0.0022(17)
C2 0.022(2) 0.0246(19) 0.0166(18) -0.0028(16) -0.0006(16) -0.0007(17)
C3 0.023(2) 0.0194(19) 0.0189(18) -0.0006(15) 0.0009(16) -0.0004(17)
C4 0.033(2) 0.023(2) 0.0172(17) -0.0010(17) -0.0025(18) 0.0019(18)
C5 0.040(3) 0.020(2) 0.021(2) 0.0043(17) 0.0018(18) -0.0006(18)
C6 0.045(3) 0.026(2) 0.022(2) -0.0078(18) 0.0026(17) -0.0031(18)
F1 0.0523(18) 0.0288(12) 0.0254(12) 0.0019(10) 0.0142(11) -0.0019(10)
F2 0.0437(17) 0.0294(12) 0.0281(13) 0.0017(11) -0.0121(10) 0.0019(11)
F3 0.0616(18) 0.0190(11) 0.0268(12) 0.0041(10) -0.0042(11) 0.0010(11)
F4 0.0344(14) 0.0345(13) 0.0368(14) -0.0019(12) -0.0003(12) 0.0077(11)
O1 0.0458(18) 0.0224(13) 0.0153(13) -0.0021(12) -0.0053(12) -0.0017(12)

loop_
_atom_type_symbol
_atom_type_description
_atom_type_scat_dispersion_real
_atom_type_scat_dispersion_imag
_atom_type_scat_source
C C 0.0033 0.0016 'International Tables Vol C Tables 4.2.6.8 and 6.1.1.4'
H H 0.0000 0.0000 'International Tables Vol C Tables 4.2.6.8 and 6.1.1.4'
F F 0.0171 0.0103 'International Tables Vol C Tables 4.2.6.8 and 6.1.1.4'
O O 0.0106 0.0060 'International Tables Vol C Tables 4.2.6.8 and 6.1.1.4'

loop_
_geom_angle_atom_site_label_1
_geom_angle_atom_site_label_2
_geom_angle_atom_site_label_3
_geom_angle
_geom_angle_site_symmetry_1
_geom_angle_site_symmetry_3
_geom_angle_publ_flag
C2 C1 C1 120.5(2) . 2_556 ?
C1 C2 C3 119.8(3) . . ?
O1 C2 C1 124.4(3) . . ?
O1 C2 C3 115.8(3) . . ?
C2 C3 C3 119.59(19) . 2_556 ?
C2 C3 C4 118.7(3) . . ?
C3 C3 C4 121.71(19) 2_556 . ?
C3 C4 C5 113.7(3) . . ?
F1 C4 C3 111.4(3) . . ?
F1 C4 C5 108.3(3) . . ?
F1 C4 F2 106.1(3) . . ?
F2 C4 C3 111.8(3) . . ?
F2 C4 C5 105.2(3) . . ?
C5 C5 C4 111.4(3) 2_556 . ?
F3 C5 C4 109.8(3) . . ?
F3 C5 C5 110.2(3) . 2_556 ?
F4 C5 C4 109.2(3) . . ?
F4 C5 C5 108.5(4) . 2_556 ?
F4 C5 F3 107.7(3) . . ?
C2 O1 C6 117.9(3) . . ?

loop_
_geom_bond_atom_site_label_1
_geom_bond_atom_site_label_2
_geom_bond_distance
_geom_bond_site_symmetry_2
_geom_bond_publ_flag
C1 C1 1.382(7) 2_556 ?
C1 C2 1.374(5) . ?
C2 C3 1.391(5) . ?
C2 O1 1.359(4) . ?
C3 C3 1.405(7) 2_556 ?
C3 C4 1.499(5) . ?
C4 C5 1.525(5) . ?
C4 F1 1.350(4) . ?
C4 F2 1.360(4) . ?
C5 C5 1.506(7) 2_556 ?
C5 F3 1.352(4) . ?
C5 F4 1.344(4) . ?
C6 O1 1.426(4) . ?

loop_
_twin_individual_id
_twin_individual_mass_fraction_refined
1 0.673(2)
2 0.327(2)
